data_2234074
loop_
_publ_author_name
'Lin, Hui-Hui'
'Wu, Wei-Yao'
'Zhang, Jing-Jing'
'Cao, Sheng-Li'

_publ_section_title
;
 5-Methyl-3,3-bis(morpholin-4-yl)-1-[2-(morpholin-4-yl)ethyl]-2,3-dihydro-1<i>H</i>-indol-2-one
;
_journal_coeditor_code ZQ2153
_journal_issue 3
_journal_name_full 'Acta Crystallographica Section E'
_journal_page_first o821
_journal_paper_doi 10.1107/S1600536812007155
_journal_volume 68
_journal_year 2012
_chemical_formula_iupac 'C23 H34 N4 O4'
_chemical_formula_moiety 'C23 H34 N4 O4'
_chemical_formula_sum 'C23 H34 N4 O4'
_chemical_formula_weight 430.54
_chemical_name_systematic
;
5-Methyl-3,3-bis(morpholin-4-yl)-1-[2-(morpholin-4-yl)ethyl]-
2,3-dihydro-1<i>H</i>-indol-2-one
;
_space_group_IT_number 14
_symmetry_cell_setting monoclinic
_symmetry_space_group_name_Hall '-P 2ybc'
_symmetry_space_group_name_H-M 'P 1 21/c 1'
_atom_sites_solution_hydrogens geom
_atom_sites_solution_primary direct
_atom_sites_solution_secondary difmap
_audit_creation_method SHELXL97
_cell_angle_alpha 90.00
_cell_angle_beta 97.332(2)
_cell_angle_gamma 90.00
_cell_formula_units_Z 4
_cell_length_a 10.1772(10)
_cell_length_b 14.2576(14)
_cell_length_c 15.8950(16)
_cell_measurement_temperature 296(2)
_cell_volume 2287.5(4)
_computing_cell_refinement 'APEX2 and SAINT (Bruker, 2007)'
_computing_data_collection 'APEX2 (Bruker, 2007)'
_computing_data_reduction 'SAINT (Bruker, 2007)'
_computing_molecular_graphics 'SHELXTL (Sheldrick, 2008)'
_computing_publication_material
;
SHELXTL (Sheldrick, 2008) and PLATON (Spek, 2009)
;
_computing_structure_refinement 'SHELXL97 (Sheldrick, 2008)'
_computing_structure_solution 'SHELXS97 (Sheldrick, 2008)'
_diffrn_ambient_temperature 296(2)
_diffrn_measured_fraction_theta_full 0.972
_diffrn_measured_fraction_theta_max 0.972
_diffrn_measurement_device_type 'Bruker APEXII CCD'
_diffrn_measurement_method \w
_diffrn_radiation_monochromator graphite
_diffrn_radiation_source 'fine-focus sealed tube'
_diffrn_radiation_type MoK\a
_diffrn_radiation_wavelength 0.71073
_diffrn_reflns_av_R_equivalents 0.0404
_diffrn_reflns_av_sigmaI/netI 0.0636
_diffrn_reflns_limit_h_max 10
_diffrn_reflns_limit_h_min -13
_diffrn_reflns_limit_k_max 14
_diffrn_reflns_limit_k_min -18
_diffrn_reflns_limit_l_max 20
_diffrn_reflns_limit_l_min -20
_diffrn_reflns_number 12380
_diffrn_reflns_theta_full 27.99
_diffrn_reflns_theta_max 27.99
_diffrn_reflns_theta_min 1.93
_diffrn_standards_number 0
_exptl_absorpt_coefficient_mu 0.086
_exptl_absorpt_correction_T_max 0.746
_exptl_absorpt_correction_T_min 0.660
_exptl_absorpt_correction_type multi-scan
_exptl_absorpt_process_details '(SADABS; Bruker, 2007)'
_exptl_crystal_colour colourless
_exptl_crystal_density_diffrn 1.250
_exptl_crystal_density_method 'not measured'
_exptl_crystal_description block
_exptl_crystal_F_000 928
_exptl_crystal_size_max 0.40
_exptl_crystal_size_mid 0.30
_exptl_crystal_size_min 0.20
_refine_diff_density_max 0.180
_refine_diff_density_min -0.162
_refine_ls_extinction_method none
_refine_ls_goodness_of_fit_ref 1.014
_refine_ls_hydrogen_treatment constr
_refine_ls_matrix_type full
_refine_ls_number_parameters 280
_refine_ls_number_reflns 5355
_refine_ls_number_restraints 0
_refine_ls_restrained_S_all 1.014
_refine_ls_R_factor_all 0.1309
_refine_ls_R_factor_gt 0.0557
_refine_ls_shift/su_max 0.000
_refine_ls_shift/su_mean 0.000
_refine_ls_structure_factor_coef Fsqd
_refine_ls_weighting_details 'w = 1/[\s^2^(Fo^2^)+(0.0533P)^2^+0.0135P] P=(Fo^2^+2Fc^2^)/3'
_refine_ls_weighting_scheme calc
_refine_ls_wR_factor_gt 0.1122
_refine_ls_wR_factor_ref 0.1405
_reflns_number_gt 2599
_reflns_number_total 5355
_reflns_threshold_expression I>2\s(I)
_cod_data_source_file zq2153.cif
_cod_data_source_block I
_cod_original_sg_symbol_H-M 'P 21/c'
_cod_database_code 2234074
_cod_database_fobs_code 2234074

loop_
_symmetry_equiv_pos_as_xyz
'x, y, z'
'-x, y+1/2, -z+1/2'
'-x, -y, -z'
'x, -y-1/2, z-1/2'

loop_
_atom_site_type_symbol
_atom_site_label
_atom_site_fract_x
_atom_site_fract_y
_atom_site_fract_z
_atom_site_U_iso_or_equiv
_atom_site_adp_type
_atom_site_calc_flag
_atom_site_refinement_flags
_atom_site_occupancy
_atom_site_symmetry_multiplicity
N N1 0.58843(17) 0.24574(12) 0.17404(11) 0.0495(5) Uani d . 1 1
N N2 0.80352(17) 0.17783(11) 0.08141(13) 0.0561(5) Uani d . 1 1
N N3 0.36653(15) 0.22400(10) -0.00090(9) 0.0398(4) Uani d . 1 1
N N4 0.29148(16) 0.34238(10) 0.08565(9) 0.0404(4) Uani d . 1 1
O O1 0.58871(14) 0.35530(10) 0.06837(9) 0.0577(4) Uani d . 1 1
O O2 0.90210(18) 0.16969(14) -0.07774(12) 0.0859(6) Uani d . 1 1
O O3 0.31081(16) 0.09322(10) -0.13528(9) 0.0579(4) Uani d . 1 1
O O4 0.17921(17) 0.52235(10) 0.10253(10) 0.0706(5) Uani d . 1 1
C C1 0.3731(2) 0.19469(12) 0.15619(12) 0.0404(5) Uani d . 1 1
C C2 0.2663(2) 0.14541(13) 0.17824(12) 0.0460(5) Uani d . 1 1
H H2A 0.1832 0.1533 0.1471 0.055 Uiso calc R 1 1
C C3 0.2818(2) 0.08355(13) 0.24716(14) 0.0533(6) Uani d . 1 1
C C4 0.4063(3) 0.07408(15) 0.29203(14) 0.0619(7) Uani d . 1 1
H H4A 0.4176 0.0328 0.3377 0.074 Uiso calc R 1 1
C C5 0.5156(3) 0.12359(16) 0.27181(14) 0.0608(6) Uani d . 1 1
H H5A 0.5987 0.1160 0.3029 0.073 Uiso calc R 1 1
C C6 0.4963(2) 0.18449(13) 0.20389(13) 0.0460(5) Uani d . 1 1
C C7 0.1639(3) 0.03148(16) 0.27269(16) 0.0784(8) Uani d . 1 1
H H7A 0.1921 -0.0078 0.3207 0.118 Uiso calc R 1 1
H H7B 0.1253 -0.0066 0.2262 0.118 Uiso calc R 1 1
H H7C 0.0995 0.0757 0.2874 0.118 Uiso calc R 1 1
C C8 0.5323(2) 0.29554(14) 0.10519(13) 0.0440(5) Uani d . 1 1
C C9 0.38464(19) 0.26432(12) 0.08495(12) 0.0389(5) Uani d . 1 1
C C10 0.7280(2) 0.25298(17) 0.20717(15) 0.0660(7) Uani d . 1 1
H H10A 0.7376 0.2489 0.2686 0.079 Uiso calc R 1 1
H H10B 0.7611 0.3137 0.1922 0.079 Uiso calc R 1 1
C C11 0.8101(2) 0.17647(17) 0.17284(16) 0.0702(7) Uani d . 1 1
H H11A 0.9018 0.1836 0.1975 0.084 Uiso calc R 1 1
H H11B 0.7795 0.1160 0.1903 0.084 Uiso calc R 1 1
C C12 0.8768(2) 0.25529(14) 0.05026(17) 0.0640(7) Uani d . 1 1
H H12A 0.9702 0.2493 0.0712 0.077 Uiso calc R 1 1
H H12B 0.8452 0.3142 0.0707 0.077 Uiso calc R 1 1
C C13 0.8582(3) 0.25463(18) -0.04466(18) 0.0795(8) Uani d . 1 1
H H13A 0.7651 0.2636 -0.0651 0.095 Uiso calc R 1 1
H H13B 0.9070 0.3065 -0.0651 0.095 Uiso calc R 1 1
C C14 0.8346(3) 0.09313(19) -0.0469(2) 0.0904(9) Uani d . 1 1
H H14A 0.8684 0.0352 -0.0678 0.108 Uiso calc R 1 1
H H14B 0.7411 0.0974 -0.0681 0.108 Uiso calc R 1 1
C C15 0.8511(3) 0.09099(15) 0.0481(2) 0.0774(8) Uani d . 1 1
H H15A 0.8019 0.0385 0.0672 0.093 Uiso calc R 1 1
H H15B 0.9439 0.0824 0.0695 0.093 Uiso calc R 1 1
C C16 0.2317(2) 0.19163(14) -0.02867(12) 0.0491(5) Uani d . 1 1
H H16A 0.1688 0.2409 -0.0204 0.059 Uiso calc R 1 1
H H16B 0.2117 0.1376 0.0045 0.059 Uiso calc R 1 1
C C17 0.2202(2) 0.16579(16) -0.12093(13) 0.0588(6) Uani d . 1 1
H H17A 0.1306 0.1451 -0.1400 0.071 Uiso calc R 1 1
H H17B 0.2379 0.2206 -0.1538 0.071 Uiso calc R 1 1
C C18 0.4419(2) 0.12244(16) -0.10682(13) 0.0577(6) Uani d . 1 1
H H18A 0.4637 0.1760 -0.1401 0.069 Uiso calc R 1 1
H H18B 0.5028 0.0721 -0.1157 0.069 Uiso calc R 1 1
C C19 0.4594(2) 0.14893(13) -0.01383(13) 0.0511(6) Uani d . 1 1
H H19A 0.4426 0.0949 0.0203 0.061 Uiso calc R 1 1
H H19B 0.5495 0.1699 0.0033 0.061 Uiso calc R 1 1
C C20 0.2886(2) 0.38543(13) 0.16874(12) 0.0491(6) Uani d . 1 1
H H20A 0.3701 0.4197 0.1852 0.059 Uiso calc R 1 1
H H20B 0.2805 0.3373 0.2109 0.059 Uiso calc R 1 1
C C21 0.1725(2) 0.45096(14) 0.16374(15) 0.0614(6) Uani d . 1 1
H H21A 0.0914 0.4155 0.1494 0.074 Uiso calc R 1 1
H H21B 0.1695 0.4795 0.2188 0.074 Uiso calc R 1 1
C C22 0.1873(3) 0.48121(16) 0.02166(15) 0.0686(7) Uani d . 1 1
H H22A 0.1942 0.5305 -0.0196 0.082 Uiso calc R 1 1
H H22B 0.1067 0.4463 0.0040 0.082 Uiso calc R 1 1
C C23 0.3039(2) 0.41675(13) 0.02300(13) 0.0537(6) Uani d . 1 1
H H23A 0.3060 0.3894 -0.0327 0.064 Uiso calc R 1 1
H H23B 0.3855 0.4514 0.0383 0.064 Uiso calc R 1 1

loop_
_atom_site_aniso_label
_atom_site_aniso_U_11
_atom_site_aniso_U_22
_atom_site_aniso_U_33
_atom_site_aniso_U_12
_atom_site_aniso_U_13
_atom_site_aniso_U_23
N1 0.0419(10) 0.0561(11) 0.0486(11) 0.0033(9) -0.0009(9) 0.0031(9)
N2 0.0502(12) 0.0428(10) 0.0761(14) 0.0041(9) 0.0118(10) 0.0083(9)
N3 0.0421(10) 0.0395(9) 0.0387(10) 0.0038(8) 0.0082(8) -0.0013(7)
N4 0.0493(11) 0.0361(9) 0.0369(9) 0.0081(8) 0.0094(8) 0.0025(7)
O1 0.0517(10) 0.0513(9) 0.0712(11) -0.0052(7) 0.0115(8) 0.0084(8)
O2 0.0714(13) 0.0905(13) 0.1004(15) 0.0057(11) 0.0289(11) -0.0122(11)
O3 0.0659(11) 0.0584(9) 0.0510(9) -0.0035(8) 0.0136(8) -0.0120(7)
O4 0.0982(14) 0.0441(9) 0.0708(11) 0.0230(9) 0.0155(10) 0.0018(8)
C1 0.0480(13) 0.0383(11) 0.0353(11) 0.0058(9) 0.0071(10) 0.0006(9)
C2 0.0505(14) 0.0431(12) 0.0454(13) 0.0036(10) 0.0093(10) 0.0023(10)
C3 0.0735(17) 0.0400(12) 0.0493(13) 0.0079(11) 0.0189(13) 0.0099(10)
C4 0.0773(19) 0.0588(14) 0.0523(15) 0.0212(14) 0.0189(14) 0.0196(12)
C5 0.0644(17) 0.0677(15) 0.0492(14) 0.0214(13) 0.0028(12) 0.0088(12)
C6 0.0518(14) 0.0449(12) 0.0413(12) 0.0088(10) 0.0061(11) 0.0027(10)
C7 0.092(2) 0.0689(16) 0.0790(18) -0.0034(15) 0.0303(16) 0.0272(14)
C8 0.0450(13) 0.0410(12) 0.0468(13) 0.0047(10) 0.0085(11) -0.0034(10)
C9 0.0424(12) 0.0387(11) 0.0357(11) 0.0042(9) 0.0054(9) 0.0025(9)
C10 0.0501(15) 0.0861(17) 0.0581(15) 0.0003(13) -0.0069(12) -0.0005(13)
C11 0.0475(15) 0.0740(16) 0.087(2) 0.0135(13) 0.0007(14) 0.0196(14)
C12 0.0577(16) 0.0464(13) 0.089(2) 0.0013(11) 0.0130(14) 0.0057(12)
C13 0.080(2) 0.0721(18) 0.089(2) 0.0104(15) 0.0226(17) 0.0107(15)
C14 0.081(2) 0.073(2) 0.121(3) 0.0015(16) 0.029(2) -0.0298(18)
C15 0.0638(17) 0.0423(14) 0.130(3) 0.0052(12) 0.0270(17) 0.0000(15)
C16 0.0449(13) 0.0583(13) 0.0444(13) -0.0028(11) 0.0062(10) -0.0068(10)
C17 0.0561(15) 0.0720(15) 0.0475(14) 0.0010(13) 0.0037(12) -0.0057(11)
C18 0.0589(16) 0.0608(14) 0.0560(15) 0.0041(12) 0.0174(12) -0.0102(11)
C19 0.0514(14) 0.0501(13) 0.0522(14) 0.0074(11) 0.0076(11) -0.0048(10)
C20 0.0627(15) 0.0422(11) 0.0428(12) 0.0040(11) 0.0088(11) -0.0023(9)
C21 0.0774(18) 0.0490(13) 0.0602(15) 0.0120(12) 0.0177(13) -0.0042(11)
C22 0.089(2) 0.0560(14) 0.0606(16) 0.0260(13) 0.0103(14) 0.0119(12)
C23 0.0662(16) 0.0461(12) 0.0502(13) 0.0121(11) 0.0127(12) 0.0117(10)

loop_
_atom_type_symbol
_atom_type_description
_atom_type_scat_dispersion_real
_atom_type_scat_dispersion_imag
_atom_type_scat_source
C C 0.0033 0.0016 'International Tables Vol C Tables 4.2.6.8 and 6.1.1.4'
H H 0.0000 0.0000 'International Tables Vol C Tables 4.2.6.8 and 6.1.1.4'
N N 0.0061 0.0033 'International Tables Vol C Tables 4.2.6.8 and 6.1.1.4'
O O 0.0106 0.0060 'International Tables Vol C Tables 4.2.6.8 and 6.1.1.4'

loop_
_geom_angle_atom_site_label_1
_geom_angle_atom_site_label_2
_geom_angle_atom_site_label_3
_geom_angle
C8 N1 C6 111.35(17)
C8 N1 C10 122.82(18)
C6 N1 C10 125.73(18)
C11 N2 C15 112.30(19)
C11 N2 C12 113.09(19)
C15 N2 C12 108.31(18)
C19 N3 C16 109.01(15)
C19 N3 C9 114.25(15)
C16 N3 C9 113.90(14)
C20 N4 C9 114.50(15)
C20 N4 C23 108.83(14)
C9 N4 C23 115.55(14)
C14 O2 C13 110.01(18)
C18 O3 C17 109.76(15)
C21 O4 C22 109.72(15)
C2 C1 C6 119.68(18)
C2 C1 C9 131.34(19)
C6 C1 C9 108.97(17)
C1 C2 C3 120.5(2)
C1 C2 H2A 119.8
C3 C2 H2A 119.8
C4 C3 C2 118.1(2)
C4 C3 C7 121.5(2)
C2 C3 C7 120.4(2)
C3 C4 C5 122.7(2)
C3 C4 H4A 118.6
C5 C4 H4A 118.6
C6 C5 C4 117.5(2)
C6 C5 H5A 121.2
C4 C5 H5A 121.2
C5 C6 C1 121.5(2)
C5 C6 N1 128.3(2)
C1 C6 N1 110.19(17)
C3 C7 H7A 109.5
C3 C7 H7B 109.5
H7A C7 H7B 109.5
C3 C7 H7C 109.5
H7A C7 H7C 109.5
H7B C7 H7C 109.5
O1 C8 N1 125.00(19)
O1 C8 C9 126.93(18)
N1 C8 C9 108.04(17)
N4 C9 N3 107.45(15)
N4 C9 C1 112.29(14)
N3 C9 C1 115.03(15)
N4 C9 C8 112.91(15)
N3 C9 C8 107.82(14)
C1 C9 C8 101.32(16)
N1 C10 C11 112.09(19)
N1 C10 H10A 109.2
C11 C10 H10A 109.2
N1 C10 H10B 109.2
C11 C10 H10B 109.2
H10A C10 H10B 107.9
N2 C11 C10 113.24(18)
N2 C11 H11A 108.9
C10 C11 H11A 108.9
N2 C11 H11B 108.9
C10 C11 H11B 108.9
H11A C11 H11B 107.7
N2 C12 C13 109.5(2)
N2 C12 H12A 109.8
C13 C12 H12A 109.8
N2 C12 H12B 109.8
C13 C12 H12B 109.8
H12A C12 H12B 108.2
O2 C13 C12 112.0(2)
O2 C13 H13A 109.2
C12 C13 H13A 109.2
O2 C13 H13B 109.2
C12 C13 H13B 109.2
H13A C13 H13B 107.9
O2 C14 C15 111.7(2)
O2 C14 H14A 109.3
C15 C14 H14A 109.3
O2 C14 H14B 109.3
C15 C14 H14B 109.3
H14A C14 H14B 107.9
N2 C15 C14 110.5(2)
N2 C15 H15A 109.6
C14 C15 H15A 109.6
N2 C15 H15B 109.6
C14 C15 H15B 109.6
H15A C15 H15B 108.1
N3 C16 C17 108.96(16)
N3 C16 H16A 109.9
C17 C16 H16A 109.9
N3 C16 H16B 109.9
C17 C16 H16B 109.9
H16A C16 H16B 108.3
O3 C17 C16 111.33(18)
O3 C17 H17A 109.4
C16 C17 H17A 109.4
O3 C17 H17B 109.4
C16 C17 H17B 109.4
H17A C17 H17B 108.0
O3 C18 C19 111.97(17)
O3 C18 H18A 109.2
C19 C18 H18A 109.2
O3 C18 H18B 109.2
C19 C18 H18B 109.2
H18A C18 H18B 107.9
N3 C19 C18 108.84(17)
N3 C19 H19A 109.9
C18 C19 H19A 109.9
N3 C19 H19B 109.9
C18 C19 H19B 109.9
H19A C19 H19B 108.3
N4 C20 C21 108.70(17)
N4 C20 H20A 109.9
C21 C20 H20A 109.9
N4 C20 H20B 109.9
C21 C20 H20B 109.9
H20A C20 H20B 108.3
O4 C21 C20 112.16(18)
O4 C21 H21A 109.2
C20 C21 H21A 109.2
O4 C21 H21B 109.2
C20 C21 H21B 109.2
H21A C21 H21B 107.9
O4 C22 C23 112.10(19)
O4 C22 H22A 109.2
C23 C22 H22A 109.2
O4 C22 H22B 109.2
C23 C22 H22B 109.2
H22A C22 H22B 107.9
N4 C23 C22 108.35(17)
N4 C23 H23A 110.0
C22 C23 H23A 110.0
N4 C23 H23B 110.0
C22 C23 H23B 110.0
H23A C23 H23B 108.4

loop_
_geom_bond_atom_site_label_1
_geom_bond_atom_site_label_2
_geom_bond_distance
N1 C8 1.367(2)
N1 C6 1.407(2)
N1 C10 1.454(3)
N2 C11 1.446(3)
N2 C15 1.453(3)
N2 C12 1.454(2)
N3 C19 1.460(2)
N3 C16 1.462(2)
N3 C9 1.471(2)
N4 C20 1.460(2)
N4 C9 1.463(2)
N4 C23 1.471(2)
O1 C8 1.218(2)
O2 C14 1.411(3)
O2 C13 1.415(3)
O3 C18 1.415(2)
O3 C17 1.423(2)
O4 C21 1.416(2)
O4 C22 1.425(3)
C1 C2 1.377(3)
C1 C6 1.387(3)
C1 C9 1.522(2)
C2 C3 1.400(3)
C2 H2A 0.9300
C3 C4 1.379(3)
C3 C7 1.510(3)
C4 C5 1.389(3)
C4 H4A 0.9300
C5 C6 1.380(3)
C5 H5A 0.9300
C7 H7A 0.9600
C7 H7B 0.9600
C7 H7C 0.9600
C8 C9 1.561(3)
C10 C11 1.518(3)
C10 H10A 0.9700
C10 H10B 0.9700
C11 H11A 0.9700
C11 H11B 0.9700
C12 C13 1.496(3)
C12 H12A 0.9700
C12 H12B 0.9700
C13 H13A 0.9700
C13 H13B 0.9700
C14 C15 1.498(4)
C14 H14A 0.9700
C14 H14B 0.9700
C15 H15A 0.9700
C15 H15B 0.9700
C16 C17 1.502(3)
C16 H16A 0.9700
C16 H16B 0.9700
C17 H17A 0.9700
C17 H17B 0.9700
C18 C19 1.514(3)
C18 H18A 0.9700
C18 H18B 0.9700
C19 H19A 0.9700
C19 H19B 0.9700
C20 C21 1.500(3)
C20 H20A 0.9700
C20 H20B 0.9700
C21 H21A 0.9700
C21 H21B 0.9700
C22 C23 1.499(3)
C22 H22A 0.9700
C22 H22B 0.9700
C23 H23A 0.9700
C23 H23B 0.9700

loop_
_geom_hbond_atom_site_label_D
_geom_hbond_atom_site_label_H
_geom_hbond_atom_site_label_A
_geom_hbond_site_symmetry_A
_geom_hbond_distance_DH
_geom_hbond_distance_HA
_geom_hbond_distance_DA
_geom_hbond_angle_DHA
_geom_hbond_publ_flag
C20 H20B O3 4_566 0.97 2.62 3.109(3) 112 y
C15 H15A O3 3_655 0.97 2.52 3.480(2) 173 y
C17 H17A O2 1_455 0.97 2.66 3.395(3) 132 y
C13 H13B O4 3_665 0.97 2.64 3.318(3) 128 y

loop_
_geom_torsion_atom_site_label_1
_geom_torsion_atom_site_label_2
_geom_torsion_atom_site_label_3
_geom_torsion_atom_site_label_4
_geom_torsion
C6 C1 C2 C3 -1.5(3)
C9 C1 C2 C3 179.17(18)
C1 C2 C3 C4 0.3(3)
C1 C2 C3 C7 178.40(18)
C2 C3 C4 C5 0.4(3)
C7 C3 C4 C5 -177.7(2)
C3 C4 C5 C6 0.1(3)
C4 C5 C6 C1 -1.4(3)
C4 C5 C6 N1 176.15(19)
C2 C1 C6 C5 2.1(3)
C9 C1 C6 C5 -178.48(18)
C2 C1 C6 N1 -175.87(16)
C9 C1 C6 N1 3.6(2)
C8 N1 C6 C5 -179.7(2)
C10 N1 C6 C5 3.8(3)
C8 N1 C6 C1 -2.0(2)
C10 N1 C6 C1 -178.44(18)
C6 N1 C8 O1 177.82(17)
C10 N1 C8 O1 -5.6(3)
C6 N1 C8 C9 -0.5(2)
C10 N1 C8 C9 176.11(17)
C20 N4 C9 N3 174.99(14)
C23 N4 C9 N3 -57.4(2)
C20 N4 C9 C1 47.5(2)
C23 N4 C9 C1 175.20(17)
C20 N4 C9 C8 -66.3(2)
C23 N4 C9 C8 61.4(2)
C19 N3 C9 N4 175.91(14)
C16 N3 C9 N4 -57.90(19)
C19 N3 C9 C1 -58.3(2)
C16 N3 C9 C1 67.9(2)
C19 N3 C9 C8 53.93(19)
C16 N3 C9 C8 -179.89(15)
C2 C1 C9 N4 55.1(3)
C6 C1 C9 N4 -124.33(17)
C2 C1 C9 N3 -68.2(2)
C6 C1 C9 N3 112.37(18)
C2 C1 C9 C8 175.79(18)
C6 C1 C9 C8 -3.60(19)
O1 C8 C9 N4 -55.5(2)
N1 C8 C9 N4 122.73(16)
O1 C8 C9 N3 63.0(2)
N1 C8 C9 N3 -118.73(16)
O1 C8 C9 C1 -175.82(18)
N1 C8 C9 C1 2.43(18)
C8 N1 C10 C11 -95.5(2)
C6 N1 C10 C11 80.6(2)
C15 N2 C11 C10 -164.15(18)
C12 N2 C11 C10 72.9(2)
N1 C10 C11 N2 59.7(3)
C11 N2 C12 C13 -176.73(18)
C15 N2 C12 C13 58.1(2)
C14 O2 C13 C12 57.4(3)
N2 C12 C13 O2 -59.1(3)
C13 O2 C14 C15 -56.3(3)
C11 N2 C15 C14 176.5(2)
C12 N2 C15 C14 -57.9(3)
O2 C14 C15 N2 57.9(3)
C19 N3 C16 C17 -59.6(2)
C9 N3 C16 C17 171.50(16)
C18 O3 C17 C16 -58.4(2)
N3 C16 C17 O3 59.8(2)
C17 O3 C18 C19 57.7(2)
C16 N3 C19 C18 58.5(2)
C9 N3 C19 C18 -172.81(15)
O3 C18 C19 N3 -58.3(2)
C9 N4 C20 C21 -169.33(16)
C23 N4 C20 C21 59.7(2)
C22 O4 C21 C20 57.3(3)
N4 C20 C21 O4 -59.2(2)
C21 O4 C22 C23 -57.4(3)
C20 N4 C23 C22 -59.6(2)
C9 N4 C23 C22 169.92(18)
O4 C22 C23 N4 59.0(2)

loop_
_cod_related_entry_id
_cod_related_entry_database
_cod_related_entry_code
1 ChemSpider 30657562
